data_4321016
loop_
_publ_author_name
'Renee A. Stinziano-Eveland'
'SonBinh T. Nguyen'
'Louise M. Liable-Sands'
'Arnold L. Rheingold'

_publ_contact_author
;
     Dr. S. T. Nguyen
     Department of Chemistry
     Northwestern University
     2145 Sheridan Road
     Evanston, IL  60208
     USA
;
_publ_contact_author_email stn@chem.nwu.edu
_publ_contact_author_fax '+847 491 7713'
_publ_contact_author_phone '+847 491 5371'
_publ_section_title
;
 Synthesis and Characterization of Rhodium(III) Dichloro Complexes with
 Unsymmetrically Bound Salen-Type Ligands
;
_journal_name_full 'Inorganic Chemistry'
_journal_page_first 2452
_journal_page_last 2455
_journal_paper_doi 10.1021/ic990548a
_journal_volume 39
_journal_year 2000
_chemical_formula_sum 'C38 H57 Cl6 N2 O2 Rh'
_chemical_formula_weight 889.47
_chemical_name_systematic
;
 ?
;
_space_group_IT_number 14
_symmetry_cell_setting monoclinic
_symmetry_space_group_name_Hall '-P 2ybc'
_symmetry_space_group_name_H-M 'P 1 21/c 1'
_atom_sites_solution_hydrogens geom
_atom_sites_solution_primary direct
_atom_sites_solution_secondary difmap
_audit_creation_method SHELXL
_cell_angle_alpha 90.00
_cell_angle_beta 96.4862(9)
_cell_angle_gamma 90.00
_cell_formula_units_Z 4
_cell_length_a 12.5463(3)
_cell_length_b 12.4447(3)
_cell_length_c 28.2073(7)
_cell_measurement_reflns_used 6914
_cell_measurement_temperature 198(2)
_cell_measurement_theta_max 25.0
_cell_measurement_theta_min 2.0
_cell_volume 4375.95(18)
_computing_cell_refinement SAINT
_computing_data_collection SMART
_computing_data_reduction SAINT
_computing_molecular_graphics XP
_computing_publication_material XCIF
_computing_structure_refinement 'SHELXL-5.03 (Sheldrick, 1994)'
_computing_structure_solution 'SHELXS-5.03 (Sheldrick, 1994)'
_diffrn_ambient_temperature 198(2)
_diffrn_measurement_device 'Siemens P4/CCD'
_diffrn_measurement_method 'phi, omega'
_diffrn_radiation_monochromator graphite
_diffrn_radiation_source 'fine-focus sealed tube'
_diffrn_radiation_type MoK\a
_diffrn_radiation_wavelength 0.71073
_diffrn_reflns_av_R_equivalents 0.0528
_diffrn_reflns_av_sigmaI/netI 0.0865
_diffrn_reflns_limit_h_max 15
_diffrn_reflns_limit_h_min -16
_diffrn_reflns_limit_k_max 15
_diffrn_reflns_limit_k_min -16
_diffrn_reflns_limit_l_max 35
_diffrn_reflns_limit_l_min -37
_diffrn_reflns_number 14949
_diffrn_reflns_theta_max 25.00
_diffrn_reflns_theta_min 1.45
_diffrn_standards_decay_% <1.0
_exptl_absorpt_coefficient_mu 0.789
_exptl_crystal_colour red
_exptl_crystal_density_diffrn 1.350
_exptl_crystal_description blade
_exptl_crystal_F_000 1848
_exptl_crystal_size_max 0.40
_exptl_crystal_size_mid 0.20
_exptl_crystal_size_min 0.10
_refine_diff_density_max 0.802
_refine_diff_density_min -1.054
_refine_diff_density_rms 0.109
_refine_ls_extinction_method none
_refine_ls_goodness_of_fit_all 1.290
_refine_ls_goodness_of_fit_obs 1.403
_refine_ls_hydrogen_treatment 'idealized except for OH hydrogen on salen ligand'
_refine_ls_matrix_type full
_refine_ls_number_parameters 459
_refine_ls_number_reflns 7354
_refine_ls_number_restraints 0
_refine_ls_restrained_S_all 1.328
_refine_ls_restrained_S_obs 1.403
_refine_ls_R_factor_all 0.0956
_refine_ls_R_factor_obs 0.0587
_refine_ls_shift/esd_max -0.220
_refine_ls_shift/esd_mean 0.004
_refine_ls_structure_factor_coef Fsqd
_refine_ls_weighting_details 'w=1/[\s^2^(Fo^2^)+(0.0400P)^2^+0.0000P] where P=(Fo^2^+2Fc^2^)/3'
_refine_ls_weighting_scheme calc
_refine_ls_wR_factor_all 0.1377
_refine_ls_wR_factor_obs 0.1213
_reflns_number_observed 5245
_reflns_number_total 7380
_reflns_observed_criterion >2sigma(I)
_cod_data_source_file ic990548a.cif
_cod_data_source_block nguy01
_cod_depositor_comments
;
The following automatic conversions were performed:

'_refine_ls_weighting_scheme' value 'calc
w=1/[\s^2^(Fo^2^)+(0.0400P)^2^+0.0000P] where P=(Fo^2^+2Fc^2^)/3' was
changed to 'calc'. New tag '_refine_ls_weighting_details' was
created. The value of the new tag was set to
'w=1/[\s^2^(Fo^2^)+(0.0400P)^2^+0.0000P] where P=(Fo^2^+2Fc^2^)/3'.

Automatic conversion script
Id: cif_fix_values 3143 2015-03-26 13:38:13Z robertas 
;
_cod_original_cell_volume 4376.0(2)
_cod_database_code 4321016

loop_
_symmetry_equiv_pos_as_xyz
'x, y, z'
'-x, y+1/2, -z+1/2'
'-x, -y, -z'
'x, -y-1/2, z-1/2'

loop_
_atom_site_aniso_label
_atom_site_aniso_U_11
_atom_site_aniso_U_22
_atom_site_aniso_U_33
_atom_site_aniso_U_23
_atom_site_aniso_U_13
_atom_site_aniso_U_12
Rh1 0.0151(2) 0.0235(2) 0.0203(2) -0.0006(2) -0.00142(14) 0.0001(2)
Cl1 0.0205(7) 0.0330(8) 0.0323(7) -0.0061(6) 0.0042(6) -0.0004(6)
Cl2 0.0206(7) 0.0433(9) 0.0235(7) -0.0062(6) -0.0003(5) 0.0037(6)
O1 0.024(2) 0.026(2) 0.024(2) 0.002(2) -0.006(2) -0.001(2)
O2 0.023(2) 0.022(2) 0.020(2) -0.003(2) 0.001(2) -0.001(2)
N2 0.020(2) 0.023(2) 0.026(2) -0.005(2) -0.002(2) -0.002(2)
N1 0.019(2) 0.028(3) 0.026(2) -0.002(2) 0.001(2) 0.001(2)
C1 0.039(4) 0.049(4) 0.034(3) 0.014(3) -0.005(3) -0.006(3)
C2 0.037(4) 0.079(5) 0.053(4) 0.019(4) 0.002(3) -0.014(4)
C3 0.049(4) 0.038(4) 0.058(4) 0.019(3) -0.013(3) 0.002(4)
C4 0.070(6) 0.067(5) 0.061(5) 0.031(4) -0.013(4) -0.018(4)
C5 0.019(3) 0.036(4) 0.028(3) 0.001(3) 0.002(2) 0.006(3)
C6 0.026(3) 0.039(4) 0.028(3) 0.003(3) -0.002(2) 0.001(3)
C7 0.031(4) 0.059(4) 0.024(3) 0.011(3) -0.001(3) 0.004(3)
C8 0.022(3) 0.069(5) 0.025(3) -0.003(3) -0.003(2) -0.005(3)
C9 0.022(3) 0.053(4) 0.030(3) -0.002(3) 0.001(2) -0.004(3)
C10 0.015(3) 0.041(4) 0.022(3) 0.002(3) -0.002(2) 0.003(3)
C11 0.032(4) 0.104(7) 0.027(3) -0.001(4) -0.009(3) 0.002(4)
C12 0.131(13) 0.089(11) 0.048(7) -0.007(7) -0.045(8) -0.028(10)
C13 0.081(9) 0.089(12) 0.031(6) 0.006(7) -0.018(5) 0.008(9)
C14 0.038(8) 0.293(30) 0.057(9) -0.059(13) -0.032(7) 0.057(13)
C15 0.014(3) 0.035(4) 0.028(3) -0.009(2) 0.001(2) -0.002(3)
C16 0.025(3) 0.021(3) 0.028(3) -0.004(2) 0.001(2) -0.003(3)
C17 0.037(4) 0.029(4) 0.045(4) -0.005(3) -0.003(3) -0.009(3)
C18 0.040(4) 0.029(4) 0.063(4) 0.000(3) 0.004(3) -0.009(3)
C19 0.057(5) 0.023(4) 0.056(4) 0.007(3) 0.000(3) -0.002(3)
C20 0.033(4) 0.027(3) 0.041(3) 0.001(3) 0.002(3) 0.001(3)
C21 0.024(3) 0.021(3) 0.028(3) -0.005(2) -0.003(2) -0.001(3)
C22 0.025(3) 0.024(3) 0.028(3) 0.003(2) 0.001(2) 0.004(3)
C23 0.021(3) 0.023(3) 0.023(3) -0.002(2) -0.001(2) -0.002(3)
C24 0.033(3) 0.031(4) 0.025(3) 0.006(2) -0.005(2) -0.003(3)
C25 0.031(3) 0.035(4) 0.025(3) 0.000(3) 0.000(2) -0.004(3)
C26 0.034(4) 0.030(3) 0.030(3) -0.006(3) -0.002(3) -0.005(3)
C27 0.023(3) 0.027(3) 0.026(3) 0.001(2) -0.002(2) -0.004(3)
C28 0.012(3) 0.029(3) 0.022(3) 0.002(2) 0.000(2) 0.002(2)
C29 0.070(5) 0.043(4) 0.028(3) -0.001(3) -0.003(3) -0.009(4)
C30 0.103(7) 0.076(6) 0.033(4) -0.008(4) -0.025(4) -0.021(5)
C31 0.115(8) 0.082(6) 0.041(4) 0.002(4) 0.016(5) 0.027(6)
C32 0.103(7) 0.054(5) 0.022(3) 0.004(3) -0.001(4) -0.005(4)
C33 0.042(4) 0.029(3) 0.025(3) -0.001(2) 0.004(3) -0.006(3)
C34 0.042(4) 0.055(5) 0.059(4) 0.007(4) 0.017(3) -0.006(4)
C35 0.080(5) 0.031(4) 0.043(4) 0.000(3) 0.000(4) -0.023(4)
C36 0.053(4) 0.024(3) 0.037(3) 0.003(3) -0.005(3) -0.001(3)
C41 0.142(11) 0.091(8) 0.123(9) -0.040(7) 0.002(8) 0.029(8)
Cl3 0.179(4) 0.230(5) 0.261(5) -0.111(4) -0.093(4) 0.090(4)
Cl4 0.182(4) 0.145(3) 0.099(2) -0.015(2) 0.034(2) -0.028(3)
C51 0.063(6) 0.212(12) 0.060(6) 0.055(7) -0.008(5) 0.005(7)
Cl5 0.164(4) 0.162(3) 0.196(4) 0.012(3) -0.040(3) 0.028(3)
Cl6 0.142(3) 0.214(4) 0.116(2) -0.035(2) 0.011(2) -0.088(3)

loop_
_atom_site_label
_atom_site_type_symbol
_atom_site_fract_x
_atom_site_fract_y
_atom_site_fract_z
_atom_site_U_iso_or_equiv
_atom_site_thermal_displace_type
_atom_site_occupancy
_atom_site_calc_flag
_atom_site_refinement_flags
_atom_site_disorder_group
Rh1 Rh 0.72474(3) 1.44549(3) 0.487006(14) 0.01989(13) Uani 1 d . .
Cl1 Cl 0.82602(10) 1.36644(11) 0.43252(5) 0.0285(3) Uani 1 d . .
Cl2 Cl 0.62206(11) 1.51671(11) 0.54435(4) 0.0294(3) Uani 1 d . .
O1 O 0.7776(3) 1.3340(3) 0.53491(12) 0.0253(8) Uani 1 d . .
O2 O 0.5842(3) 1.3579(3) 0.45964(12) 0.0220(8) Uani 1 d . .
H2 H 0.5394(54) 1.3921(52) 0.4716(23) 0.060(23) Uiso 1 d . .
N2 N 0.6738(3) 1.5579(3) 0.43963(14) 0.0234(10) Uani 1 d . .
N1 N 0.8400(3) 1.5463(4) 0.50604(14) 0.0246(10) Uani 1 d . .
C1 C 0.7907(5) 1.1730(5) 0.6059(2) 0.041(2) Uani 1 d . .
C2 C 0.6718(5) 1.2013(6) 0.6003(2) 0.057(2) Uani 1 d . .
H2A H 0.6292(5) 1.1352(6) 0.5975(2) 0.085 Uiso 1 calc R .
H2B H 0.6548(5) 1.2448(6) 0.5714(2) 0.085 Uiso 1 calc R .
H2C H 0.6550(5) 1.2422(6) 0.6282(2) 0.085 Uiso 1 calc R .
C3 C 0.8191(6) 1.1056(5) 0.5632(2) 0.050(2) Uani 1 d . .
H3A H 0.8958(6) 1.0883(5) 0.5675(2) 0.075 Uiso 1 calc R .
H3B H 0.8023(6) 1.1467(5) 0.5336(2) 0.075 Uiso 1 calc R .
H3C H 0.7772(6) 1.0389(5) 0.5613(2) 0.075 Uiso 1 calc R .
C4 C 0.8129(7) 1.0995(6) 0.6507(3) 0.067(2) Uani 1 d . .
H4A H 0.8890(7) 1.0800(6) 0.6553(3) 0.101 Uiso 1 calc R .
H4B H 0.7693(7) 1.0343(6) 0.6461(3) 0.101 Uiso 1 calc R .
H4C H 0.7943(7) 1.1382(6) 0.6789(3) 0.101 Uiso 1 calc R .
C5 C 0.8456(4) 1.3541(5) 0.5725(2) 0.0277(13) Uani 1 d . .
C6 C 0.8586(5) 1.2760(5) 0.6102(2) 0.0316(14) Uani 1 d . .
C7 C 0.9309(5) 1.2973(5) 0.6500(2) 0.038(2) Uani 1 d . .
H7A H 0.9397(5) 1.2444(5) 0.6744(2) 0.046 Uiso 1 calc R .
C8 C 0.9919(5) 1.3918(6) 0.6566(2) 0.039(2) Uani 1 d . .
C9 C 0.9808(4) 1.4657(5) 0.6210(2) 0.0353(15) Uani 1 d . .
H9A H 1.0218(4) 1.5300(5) 0.6245(2) 0.042 Uiso 1 calc R .
C10 C 0.9085(4) 1.4493(5) 0.5782(2) 0.0261(12) Uani 1 d . .
C11 C 1.0674(5) 1.4102(7) 0.7030(2) 0.055(2) Uani 1 d . .
C12 C 1.0986(13) 1.5344(10) 0.7096(4) 0.094(5) Uani 0.75 d P 1
H12A H 1.0333(13) 1.5772(10) 0.7103(4) 0.140 Uiso 0.75 calc PR 1
H12B H 1.1365(13) 1.5580(10) 0.6829(4) 0.140 Uiso 0.75 calc PR 1
H12C H 1.1452(13) 1.5441(10) 0.7396(4) 0.140 Uiso 0.75 calc PR 1
C13 C 1.0142(11) 1.3745(11) 0.7470(4) 0.069(4) Uani 0.75 d P 1
H13A H 0.9473(11) 1.4145(11) 0.7482(4) 0.103 Uiso 0.75 calc PR 1
H13B H 1.0629(11) 1.3888(11) 0.7759(4) 0.103 Uiso 0.75 calc PR 1
H13C H 0.9985(11) 1.2974(11) 0.7447(4) 0.103 Uiso 0.75 calc PR 1
C14 C 1.1686(10) 1.3478(18) 0.7020(5) 0.132(9) Uani 0.75 d P 1
H14A H 1.2038(10) 1.3694(18) 0.6742(5) 0.199 Uiso 0.75 calc PR 1
H14B H 1.1520(10) 1.2709(18) 0.7000(5) 0.199 Uiso 0.75 calc PR 1
H14C H 1.2166(10) 1.3622(18) 0.7312(5) 0.199 Uiso 0.75 calc PR 1
C12' C 1.1408(32) 1.4815(31) 0.7003(13) 0.062(11) Uiso 0.25 d P 2
H12D H 1.1780(32) 1.4673(31) 0.6722(13) 0.093 Uiso 0.25 calc PR 2
H12E H 1.1923(32) 1.4784(31) 0.7291(13) 0.093 Uiso 0.25 calc PR 2
H12F H 1.1079(32) 1.5529(31) 0.6975(13) 0.093 Uiso 0.25 calc PR 2
C13' C 1.0049(31) 1.4220(26) 0.7436(13) 0.040(9) Uiso 0.25 d P 2
H13D H 0.9517(31) 1.3642(26) 0.7429(13) 0.060 Uiso 0.25 calc PR 2
H13E H 0.9682(31) 1.4917(26) 0.7416(13) 0.060 Uiso 0.25 calc PR 2
H13F H 1.0531(31) 1.4181(26) 0.7734(13) 0.060 Uiso 0.25 calc PR 2
C14' C 1.1400(41) 1.2889(36) 0.7117(18) 0.080(15) Uiso 0.25 d P 2
H14D H 1.0899(41) 1.2291(36) 0.7140(18) 0.119 Uiso 0.25 calc PR 2
H14E H 1.1890(41) 1.2934(36) 0.7412(18) 0.119 Uiso 0.25 calc PR 2
H14F H 1.1813(41) 1.2767(36) 0.6847(18) 0.119 Uiso 0.25 calc PR 2
C15 C 0.9050(4) 1.5360(4) 0.5447(2) 0.0260(13) Uani 1 d . .
H15A H 0.9558(4) 1.5920(4) 0.5517(2) 0.031 Uiso 1 calc R .
C16 C 0.8402(4) 1.6383(4) 0.4727(2) 0.0248(12) Uani 1 d . .
H16A H 0.8758(4) 1.6145(4) 0.4445(2) 0.030 Uiso 1 calc R .
C17 C 0.8983(5) 1.7380(4) 0.4933(2) 0.0374(15) Uani 1 d . .
H17A H 0.8681(5) 1.7602(4) 0.5228(2) 0.045 Uiso 1 calc R .
H17B H 0.9753(5) 1.7216(4) 0.5018(2) 0.045 Uiso 1 calc R .
C18 C 0.8861(5) 1.8294(5) 0.4571(2) 0.044(2) Uani 1 d . .
H18A H 0.9231(5) 1.8098(5) 0.4291(2) 0.053 Uiso 1 calc R .
H18B H 0.9208(5) 1.8949(5) 0.4715(2) 0.053 Uiso 1 calc R .
C19 C 0.7681(6) 1.8531(5) 0.4407(2) 0.046(2) Uani 1 d . .
H19A H 0.7324(6) 1.8783(5) 0.4682(2) 0.055 Uiso 1 calc R .
H19B H 0.7631(6) 1.9112(5) 0.4165(2) 0.055 Uiso 1 calc R .
C20 C 0.7109(5) 1.7536(4) 0.4194(2) 0.0340(14) Uani 1 d . .
H20A H 0.6341(5) 1.7701(4) 0.4102(2) 0.041 Uiso 1 calc R .
H20B H 0.7427(5) 1.7315(4) 0.3903(2) 0.041 Uiso 1 calc R .
C21 C 0.7211(4) 1.6629(4) 0.4553(2) 0.0247(12) Uani 1 d . .
H21A H 0.6860(4) 1.6868(4) 0.4837(2) 0.030 Uiso 1 calc R .
C22 C 0.6178(4) 1.5420(4) 0.3989(2) 0.0258(12) Uani 1 d . .
H22A H 0.5991(4) 1.6027(4) 0.3793(2) 0.031 Uiso 1 calc R .
C23 C 0.5813(4) 1.4360(4) 0.3812(2) 0.0223(12) Uani 1 d . .
C24 C 0.5667(5) 1.4247(4) 0.3315(2) 0.0302(14) Uani 1 d . .
H24A H 0.5704(5) 1.4866(4) 0.3120(2) 0.036 Uiso 1 calc R .
C25 C 0.5468(5) 1.3249(5) 0.3100(2) 0.0306(13) Uani 1 d . .
C26 C 0.5369(5) 1.2374(5) 0.3402(2) 0.0316(14) Uani 1 d . .
H26A H 0.5228(5) 1.1688(5) 0.3262(2) 0.038 Uiso 1 calc R .
C27 C 0.5466(4) 1.2449(4) 0.3905(2) 0.0255(12) Uani 1 d . .
C28 C 0.5703(4) 1.3462(4) 0.4095(2) 0.0210(12) Uani 1 d . .
C29 C 0.5413(6) 1.3072(5) 0.2563(2) 0.047(2) Uani 1 d . .
C30 C 0.4414(7) 1.2430(6) 0.2377(2) 0.073(3) Uani 1 d . .
H30A H 0.4383(7) 1.1770(6) 0.2564(2) 0.110 Uiso 1 calc R .
H30B H 0.4446(7) 1.2245(6) 0.2041(2) 0.110 Uiso 1 calc R .
H30C H 0.3772(7) 1.2863(6) 0.2406(2) 0.110 Uiso 1 calc R .
C31 C 0.6419(7) 1.2371(6) 0.2460(2) 0.078(3) Uani 1 d . .
H31A H 0.6414(7) 1.1690(6) 0.2635(2) 0.118 Uiso 1 calc R .
H31B H 0.7080(7) 1.2764(6) 0.2565(2) 0.118 Uiso 1 calc R .
H31C H 0.6383(7) 1.2224(6) 0.2118(2) 0.118 Uiso 1 calc R .
C32 C 0.5486(7) 1.4098(5) 0.2282(2) 0.060(2) Uani 1 d . .
H32A H 0.5445(7) 1.3930(5) 0.1942(2) 0.091 Uiso 1 calc R .
H32B H 0.6169(7) 1.4457(5) 0.2385(2) 0.091 Uiso 1 calc R .
H32C H 0.4892(7) 1.4575(5) 0.2339(2) 0.091 Uiso 1 calc R .
C33 C 0.5352(5) 1.1445(4) 0.4219(2) 0.0322(14) Uani 1 d . .
C34 C 0.4397(5) 1.1594(5) 0.4513(2) 0.051(2) Uani 1 d . .
H34A H 0.4508(5) 1.2242(5) 0.4710(2) 0.077 Uiso 1 calc R .
H34B H 0.4343(5) 1.0967(5) 0.4719(2) 0.077 Uiso 1 calc R .
H34C H 0.3732(5) 1.1666(5) 0.4297(2) 0.077 Uiso 1 calc R .
C35 C 0.5158(6) 1.0434(5) 0.3917(2) 0.052(2) Uani 1 d . .
H35A H 0.4501(6) 1.0520(5) 0.3697(2) 0.078 Uiso 1 calc R .
H35B H 0.5080(6) 0.9816(5) 0.4125(2) 0.078 Uiso 1 calc R .
H35C H 0.5767(6) 1.0315(5) 0.3734(2) 0.078 Uiso 1 calc R .
C36 C 0.6386(5) 1.1264(5) 0.4556(2) 0.039(2) Uani 1 d . .
H36A H 0.6536(5) 1.1901(5) 0.4756(2) 0.058 Uiso 1 calc R .
H36B H 0.6984(5) 1.1138(5) 0.4368(2) 0.058 Uiso 1 calc R .
H36C H 0.6297(5) 1.0638(5) 0.4758(2) 0.058 Uiso 1 calc R .
C41 C 1.1381(10) 1.8484(8) 0.6438(4) 0.119(4) Uani 1 d . .
H41A H 1.1912(10) 1.8080(8) 0.6274(4) 0.143 Uiso 1 calc R .
H41B H 1.1147(10) 1.8022(8) 0.6693(4) 0.143 Uiso 1 calc R .
Cl3 Cl 1.0304(4) 1.8814(4) 0.6040(2) 0.232(3) Uani 1 d . .
Cl4 Cl 1.1960(3) 1.9653(3) 0.66857(11) 0.1405(13) Uani 1 d . .
C51 C -0.2654(8) 0.9065(10) 0.1547(3) 0.113(4) Uani 1 d . .
H51A H -0.2368(8) 0.9593(10) 0.1331(3) 0.135 Uiso 1 calc R .
H51B H -0.3421(8) 0.8947(10) 0.1432(3) 0.135 Uiso 1 calc R .
Cl5 Cl -0.1971(4) 0.7865(3) 0.1514(2) 0.179(2) Uani 1 d . .
Cl6 Cl -0.2558(3) 0.9588(3) 0.21080(12) 0.1575(15) Uani 1 d . .

loop_
_atom_type_symbol
_atom_type_description
_atom_type_scat_dispersion_real
_atom_type_scat_dispersion_imag
_atom_type_scat_source
C C 0.0033 0.0016 'International Tables Vol C Tables 4.2.6.8 and 6.1.1.4'
H H 0.0000 0.0000 'International Tables Vol C Tables 4.2.6.8 and 6.1.1.4'
N N 0.0061 0.0033 'International Tables Vol C Tables 4.2.6.8 and 6.1.1.4'
O O 0.0106 0.0060 'International Tables Vol C Tables 4.2.6.8 and 6.1.1.4'
Cl Cl 0.1484 0.1585 'International Tables Vol C Tables 4.2.6.8 and 6.1.1.4'
Rh Rh -1.1178 0.9187 'International Tables Vol C Tables 4.2.6.8 and 6.1.1.4'

loop_
_geom_angle_atom_site_label_1
_geom_angle_atom_site_label_2
_geom_angle_atom_site_label_3
_geom_angle
_geom_angle_site_symmetry_1
_geom_angle_site_symmetry_3
_geom_angle_publ_flag
N1 Rh1 N2 84.5(2) . . ?
N1 Rh1 O1 94.7(2) . . ?
N2 Rh1 O1 179.2(2) . . ?
N1 Rh1 O2 170.0(2) . . ?
N2 Rh1 O2 85.8(2) . . ?
O1 Rh1 O2 95.02(14) . . ?
N1 Rh1 Cl1 90.60(12) . . ?
N2 Rh1 Cl1 90.67(12) . . ?
O1 Rh1 Cl1 89.35(10) . . ?
O2 Rh1 Cl1 92.05(10) . . ?
N1 Rh1 Cl2 90.87(12) . . ?
N2 Rh1 Cl2 92.16(12) . . ?
O1 Rh1 Cl2 87.84(10) . . ?
O2 Rh1 Cl2 86.96(10) . . ?
Cl1 Rh1 Cl2 176.93(5) . . ?
C5 O1 Rh1 123.5(3) . . ?
C28 O2 Rh1 114.7(3) . . ?
C22 N2 C21 124.1(4) . . ?
C22 N2 Rh1 126.2(4) . . ?
C21 N2 Rh1 109.4(3) . . ?
C15 N1 C16 124.5(5) . . ?
C15 N1 Rh1 123.2(4) . . ?
C16 N1 Rh1 112.2(3) . . ?
C2 C1 C6 110.1(5) . . ?
C2 C1 C3 110.7(6) . . ?
C6 C1 C3 109.9(5) . . ?
C2 C1 C4 107.6(5) . . ?
C6 C1 C4 112.3(5) . . ?
C3 C1 C4 106.1(5) . . ?
O1 C5 C10 123.6(5) . . ?
O1 C5 C6 118.7(5) . . ?
C10 C5 C6 117.7(5) . . ?
C7 C6 C5 118.6(5) . . ?
C7 C6 C1 121.9(5) . . ?
C5 C6 C1 119.4(5) . . ?
C6 C7 C8 124.3(5) . . ?
C9 C8 C7 117.5(5) . . ?
C9 C8 C11 121.9(6) . . ?
C7 C8 C11 120.6(6) . . ?
C8 C9 C10 121.8(6) . . ?
C5 C10 C15 125.3(5) . . ?
C5 C10 C9 120.1(5) . . ?
C15 C10 C9 114.6(5) . . ?
C12' C11 C13' 115.2(22) . . ?
C14 C11 C13 108.2(10) . . ?
C12' C11 C8 115.2(18) . . ?
C13' C11 C8 110.2(17) . . ?
C14 C11 C8 110.5(7) . . ?
C13 C11 C8 111.1(7) . . ?
C14 C11 C12 107.9(11) . . ?
C13 C11 C12 107.9(8) . . ?
C8 C11 C12 111.1(7) . . ?
C12' C11 C14' 103.7(23) . . ?
C13' C11 C14' 106.8(19) . . ?
C8 C11 C14' 104.4(18) . . ?
N1 C15 C10 127.0(5) . . ?
N1 C16 C17 115.0(4) . . ?
N1 C16 C21 106.4(4) . . ?
C17 C16 C21 111.3(4) . . ?
C18 C17 C16 110.1(5) . . ?
C17 C18 C19 111.5(5) . . ?
C20 C19 C18 111.1(5) . . ?
C21 C20 C19 110.0(5) . . ?
N2 C21 C20 117.1(4) . . ?
N2 C21 C16 105.0(4) . . ?
C20 C21 C16 111.4(4) . . ?
N2 C22 C23 124.0(5) . . ?
C28 C23 C24 119.0(5) . . ?
C28 C23 C22 125.1(5) . . ?
C24 C23 C22 115.6(5) . . ?
C25 C24 C23 121.5(5) . . ?
C24 C25 C26 116.9(5) . . ?
C24 C25 C29 123.2(5) . . ?
C26 C25 C29 119.8(5) . . ?
C25 C26 C27 123.9(5) . . ?
C28 C27 C26 116.0(5) . . ?
C28 C27 C33 122.7(4) . . ?
C26 C27 C33 121.2(5) . . ?
C27 C28 C23 122.5(4) . . ?
C27 C28 O2 118.6(4) . . ?
C23 C28 O2 118.9(4) . . ?
C32 C29 C25 113.6(5) . . ?
C32 C29 C30 111.0(6) . . ?
C25 C29 C30 111.2(5) . . ?
C32 C29 C31 105.8(6) . . ?
C25 C29 C31 108.2(5) . . ?
C30 C29 C31 106.7(6) . . ?
C35 C33 C36 107.2(5) . . ?
C35 C33 C34 108.3(5) . . ?
C36 C33 C34 109.7(5) . . ?
C35 C33 C27 111.5(4) . . ?
C36 C33 C27 110.3(5) . . ?
C34 C33 C27 109.8(5) . . ?
Cl3 C41 Cl4 109.1(6) . . ?
Cl6 C51 Cl5 113.4(5) . . ?

loop_
_geom_bond_atom_site_label_1
_geom_bond_atom_site_label_2
_geom_bond_distance
_geom_bond_site_symmetry_2
_geom_bond_publ_flag
Rh1 N1 1.944(4) . ?
Rh1 N2 1.990(4) . ?
Rh1 O1 1.997(3) . ?
Rh1 O2 2.141(4) . ?
Rh1 Cl1 2.3207(13) . ?
Rh1 Cl2 2.3521(13) . ?
O1 C5 1.307(6) . ?
O2 C28 1.412(6) . ?
N2 C22 1.292(7) . ?
N2 C21 1.482(6) . ?
N1 C15 1.292(7) . ?
N1 C16 1.482(6) . ?
C1 C2 1.524(9) . ?
C1 C6 1.536(8) . ?
C1 C3 1.543(8) . ?
C1 C4 1.560(8) . ?
C5 C10 1.422(8) . ?
C5 C6 1.436(7) . ?
C6 C7 1.388(8) . ?
C7 C8 1.404(8) . ?
C8 C9 1.356(8) . ?
C8 C11 1.543(8) . ?
C9 C10 1.441(7) . ?
C10 C15 1.431(7) . ?
C11 C12' 1.29(4) . ?
C11 C13' 1.47(4) . ?
C11 C14 1.491(15) . ?
C11 C13 1.539(13) . ?
C11 C12 1.601(14) . ?
C11 C14' 1.77(5) . ?
C16 C17 1.521(7) . ?
C16 C21 1.549(7) . ?
C17 C18 1.526(8) . ?
C18 C19 1.530(9) . ?
C19 C20 1.521(8) . ?
C20 C21 1.513(7) . ?
C22 C23 1.465(7) . ?
C23 C28 1.391(7) . ?
C23 C24 1.400(7) . ?
C24 C25 1.392(7) . ?
C25 C26 1.397(7) . ?
C25 C29 1.524(7) . ?
C26 C27 1.412(7) . ?
C27 C28 1.389(7) . ?
C27 C33 1.548(7) . ?
C29 C32 1.511(8) . ?
C29 C30 1.529(9) . ?
C29 C31 1.588(10) . ?
C33 C35 1.523(8) . ?
C33 C36 1.536(8) . ?
C33 C34 1.544(8) . ?
C41 Cl3 1.706(11) . ?
C41 Cl4 1.737(10) . ?
C51 Cl6 1.703(10) . ?
C51 Cl5 1.730(11) . ?
